data_7023184
loop_
_publ_author_name
'Mondal, Pritam'
'Chaudhary, Arvind'
'Rath, Sankar Prasad'

_publ_section_title
;
 Supramolecular BODIPY-Zn(II)-bisporphyrin dyad and trinitrofluorenone
 encapsulated triad as models of antenna-reaction center: synthesis,
 structure and photophysical properties.
;
_journal_issue 34
_journal_name_full 'Dalton transactions (Cambridge, England : 2003)'
_journal_page_first 12381
_journal_page_last 12394
_journal_paper_doi 10.1039/c3dt50956g
_journal_volume 42
_journal_year 2013
_chemical_formula_sum 'C96 H106 Cl3 N12 O7 Zn2'
_chemical_formula_weight 1777.02
_chemical_name_common Zn2DEP.TNF
_chemical_name_systematic
;
?
;
_space_group_IT_number 2
_symmetry_cell_setting triclinic
_symmetry_space_group_name_Hall '-P 1'
_symmetry_space_group_name_H-M 'P -1'
_atom_sites_solution_hydrogens geom
_atom_sites_solution_primary direct
_atom_sites_solution_secondary difmap
_audit_creation_method SHELXL-97
_cell_angle_alpha 95.279(5)
_cell_angle_beta 108.852(5)
_cell_angle_gamma 115.688(5)
_cell_formula_units_Z 2
_cell_length_a 14.674(5)
_cell_length_b 16.836(5)
_cell_length_c 20.941(5)
_cell_measurement_reflns_used 999
_cell_measurement_temperature 100(2)
_cell_measurement_theta_max 27.0
_cell_measurement_theta_min 2.8
_cell_volume 4246(2)
_computing_cell_refinement 'Bruker SAINT'
_computing_data_collection 'Bruker APEX'
_computing_data_reduction 'Bruker SAINT'
_computing_molecular_graphics 'SHELXL 5.1, XP (Sheldrick, 1994)'
_computing_publication_material SHELXS-97
_computing_structure_refinement 'SHELXL-97 (Sheldrick, 2008)'
_computing_structure_solution 'SHELXS-97 (Sheldrick, 2008)'
_diffrn_ambient_temperature 100(2)
_diffrn_measured_fraction_theta_full 0.980
_diffrn_measured_fraction_theta_max 0.977
_diffrn_measurement_device_type 'Bruker SMART APEX'
_diffrn_measurement_method \w
_diffrn_radiation_monochromator graphite
_diffrn_radiation_source 'fine-focus sealed tube'
_diffrn_radiation_type MoK\a
_diffrn_radiation_wavelength 0.71069
_diffrn_reflns_av_R_equivalents 0.0490
_diffrn_reflns_av_sigmaI/netI 0.1111
_diffrn_reflns_limit_h_max 17
_diffrn_reflns_limit_h_min -17
_diffrn_reflns_limit_k_max 20
_diffrn_reflns_limit_k_min -20
_diffrn_reflns_limit_l_max 25
_diffrn_reflns_limit_l_min -14
_diffrn_reflns_number 22721
_diffrn_reflns_theta_full 25.00
_diffrn_reflns_theta_max 25.50
_diffrn_reflns_theta_min 2.06
_diffrn_standards_number 0
_exptl_absorpt_coefficient_mu 0.725
_exptl_absorpt_correction_T_max 0.8928
_exptl_absorpt_correction_T_min 0.8396
_exptl_absorpt_correction_type multi-scan
_exptl_absorpt_process_details 'SADABS 2.05 (Sheldrick, 2002)'
_exptl_crystal_colour 'dark red'
_exptl_crystal_density_diffrn 1.390
_exptl_crystal_density_method 'not measured'
_exptl_crystal_description block
_exptl_crystal_F_000 1866
_exptl_crystal_size_max 0.25
_exptl_crystal_size_mid 0.20
_exptl_crystal_size_min 0.16
_refine_diff_density_max 1.412
_refine_diff_density_min -1.260
_refine_diff_density_rms 0.115
_refine_ls_extinction_method none
_refine_ls_goodness_of_fit_ref 1.024
_refine_ls_hydrogen_treatment constr
_refine_ls_matrix_type full
_refine_ls_number_parameters 1112
_refine_ls_number_reflns 15446
_refine_ls_number_restraints 0
_refine_ls_restrained_S_all 1.024
_refine_ls_R_factor_all 0.1310
_refine_ls_R_factor_gt 0.0796
_refine_ls_shift/su_max 0.000
_refine_ls_shift/su_mean 0.000
_refine_ls_structure_factor_coef Fsqd
_refine_ls_weighting_details 'calc w=1/[\s^2^(Fo^2^)+(0.1235P)^2^+0.3093P] where P=(Fo^2^+2Fc^2^)/3'
_refine_ls_weighting_scheme calc
_refine_ls_wR_factor_gt 0.1959
_refine_ls_wR_factor_ref 0.2348
_reflns_number_gt 9378
_reflns_number_total 15446
_reflns_threshold_expression >2sigma(I)
_cod_data_source_file c3dt50956g.txt
_cod_data_source_block 23novbm
_cod_depositor_comments
;
The following automatic conversions were performed:

'_symmetry_cell_setting' value 'Triclinic' changed to 'triclinic'
according to /home/saulius/struct/CIF-dictionaries/cif_core.dic
dictionary named 'cif_core.dic' version 2.4.2 from 2011-04-26.

Automatic conversion script
Id: cif_fix_values 1891 2012-01-12 08:04:46Z andrius 
;
_cod_original_sg_symbol_H-M p-1
_cod_database_code 7023184

loop_
_symmetry_equiv_pos_as_xyz
'x, y, z'
'-x, -y, -z'

loop_
_atom_site_label
_atom_site_type_symbol
_atom_site_fract_x
_atom_site_fract_y
_atom_site_fract_z
_atom_site_U_iso_or_equiv
_atom_site_adp_type
_atom_site_occupancy
_atom_site_symmetry_multiplicity
_atom_site_calc_flag
_atom_site_refinement_flags
_atom_site_disorder_assembly
_atom_site_disorder_group
Zn1 Zn 0.46591(5) 0.35240(4) 0.41416(4) 0.02316(19) Uani 1 1 d . . .
Zn2 Zn 0.05562(5) 0.14212(4) 0.09900(3) 0.02238(19) Uani 1 1 d . . .
N1 N 0.1732(3) 0.2286(3) 0.0692(2) 0.0222(10) Uani 1 1 d . . .
N1A N 0.5530(4) 0.4285(3) 0.3632(2) 0.0211(10) Uani 1 1 d . . .
N2A N 0.5260(4) 0.2638(3) 0.4092(2) 0.0235(10) Uani 1 1 d . . .
N2 N 0.0962(4) 0.0422(3) 0.0844(2) 0.0263(11) Uani 1 1 d . . .
N3A N 0.3706(4) 0.2714(3) 0.4592(2) 0.0228(10) Uani 1 1 d . . .
N3 N -0.0512(4) 0.0593(3) 0.1381(2) 0.0239(10) Uani 1 1 d . . .
N4 N 0.0247(4) 0.2458(3) 0.1223(2) 0.0229(10) Uani 1 1 d . . .
N4A N 0.3997(4) 0.4357(3) 0.4133(2) 0.0231(10) Uani 1 1 d . . .
N5 N 0.3382(4) 0.5275(3) 0.2034(2) 0.0232(10) Uani 1 1 d . . .
H5A H 0.3115 0.4766 0.2160 0.028 Uiso 1 1 calc R . .
C1 C 0.2021(4) 0.3177(4) 0.0658(3) 0.0226(12) Uani 1 1 d . . .
C1A C 0.5500(4) 0.5006(3) 0.3377(3) 0.0240(13) Uani 1 1 d . . .
C2 C 0.2863(4) 0.3494(4) 0.0370(3) 0.0256(13) Uani 1 1 d . . .
C2A C 0.6300(4) 0.5327(4) 0.3050(3) 0.0264(13) Uani 1 1 d . . .
C3A C 0.6822(4) 0.4827(4) 0.3148(3) 0.0273(13) Uani 1 1 d . . .
C3 C 0.3064(4) 0.2797(4) 0.0239(3) 0.0248(13) Uani 1 1 d . . .
C4 C 0.2356(4) 0.2049(4) 0.0438(3) 0.0230(12) Uani 1 1 d . . .
C4A C 0.6333(4) 0.4173(4) 0.3498(3) 0.0248(13) Uani 1 1 d . . .
C5 C 0.2315(4) 0.1200(4) 0.0363(3) 0.0261(13) Uani 1 1 d . . .
H5B H 0.2779 0.1128 0.0161 0.031 Uiso 1 1 calc R . .
C5A C 0.6615(4) 0.3495(4) 0.3643(3) 0.0255(13) Uani 1 1 d . . .
H5AA H 0.7222 0.3533 0.3549 0.031 Uiso 1 1 calc R . .
C6A C 0.6121(4) 0.2775(4) 0.3908(3) 0.0241(13) Uani 1 1 d . . .
C6 C 0.1682(4) 0.0451(4) 0.0547(3) 0.0229(12) Uani 1 1 d . . .
C7 C 0.1683(4) -0.0407(4) 0.0456(3) 0.0266(13) Uani 1 1 d . . .
C7A C 0.6418(5) 0.2076(4) 0.4015(3) 0.0268(13) Uani 1 1 d . . .
C8A C 0.5681(5) 0.1478(4) 0.4239(3) 0.0285(13) Uani 1 1 d . . .
C8 C 0.0960(5) -0.0963(4) 0.0711(3) 0.0293(14) Uani 1 1 d . . .
C9 C 0.0523(5) -0.0425(4) 0.0948(3) 0.0264(13) Uani 1 1 d . . .
C9A C 0.4966(5) 0.1835(4) 0.4293(3) 0.0260(13) Uani 1 1 d . . .
C10A C 0.4161(5) 0.1488(4) 0.4562(3) 0.0266(13) Uani 1 1 d . . .
H10A H 0.3958 0.0893 0.4626 0.032 Uiso 1 1 calc R . .
C10 C -0.0272(5) -0.0735(4) 0.1233(3) 0.0289(14) Uani 1 1 d . . .
H10B H -0.0497 -0.1330 0.1301 0.035 Uiso 1 1 calc R . .
C11 C -0.0758(4) -0.0277(4) 0.1423(3) 0.0223(12) Uani 1 1 d . . .
C11A C 0.3625(5) 0.1915(4) 0.4744(3) 0.0282(13) Uani 1 1 d . . .
C12 C -0.1649(4) -0.0649(4) 0.1665(3) 0.0272(13) Uani 1 1 d . . .
C12A C 0.2971(5) 0.1619(4) 0.5148(3) 0.0280(13) Uani 1 1 d . . .
C13 C -0.1927(4) 0.0006(4) 0.1758(3) 0.0255(13) Uani 1 1 d . . .
C13A C 0.2672(5) 0.2267(4) 0.5257(3) 0.0286(14) Uani 1 1 d . . .
C14 C -0.1203(4) 0.0792(4) 0.1599(3) 0.0245(13) Uani 1 1 d . . .
C14A C 0.3115(5) 0.2932(4) 0.4894(3) 0.0282(13) Uani 1 1 d . . .
C15 C -0.1191(4) 0.1612(4) 0.1643(3) 0.0247(13) Uani 1 1 d . . .
H15A H -0.1718 0.1658 0.1790 0.030 Uiso 1 1 calc R . .
C15A C 0.2955(4) 0.3679(4) 0.4840(3) 0.0278(13) Uani 1 1 d . . .
H15B H 0.2566 0.3782 0.5093 0.033 Uiso 1 1 calc R . .
C16 C -0.0512(4) 0.2382(4) 0.1501(3) 0.0225(12) Uani 1 1 d . . .
C16A C 0.3301(4) 0.4299(4) 0.4455(3) 0.0241(12) Uani 1 1 d . . .
C17A C 0.2921(5) 0.4949(4) 0.4318(3) 0.0303(14) Uani 1 1 d . . .
C17 C -0.0490(4) 0.3249(4) 0.1630(3) 0.0235(12) Uani 1 1 d . . .
C18 C 0.0291(4) 0.3855(4) 0.1450(3) 0.0252(13) Uani 1 1 d . . .
C18A C 0.3366(5) 0.5386(4) 0.3893(3) 0.0279(13) Uani 1 1 d . . .
C19 C 0.0751(4) 0.3341(4) 0.1165(3) 0.0243(13) Uani 1 1 d . . .
C19A C 0.4092(4) 0.5041(4) 0.3808(3) 0.0249(13) Uani 1 1 d . . .
C20 C 0.1551(4) 0.3668(3) 0.0884(3) 0.0211(12) Uani 1 1 d . . .
C20A C 0.4817(4) 0.5367(3) 0.3454(3) 0.0217(12) Uani 1 1 d . . .
C21A C 0.6530(5) 0.6002(4) 0.2621(3) 0.0348(15) Uani 1 1 d . . .
H21A H 0.7326 0.6307 0.2715 0.042 Uiso 1 1 calc R . .
H21B H 0.6359 0.6480 0.2767 0.042 Uiso 1 1 calc R . .
C21 C 0.3464(5) 0.4385(4) 0.0210(3) 0.0310(14) Uani 1 1 d . . .
H21C H 0.3541 0.4889 0.0545 0.037 Uiso 1 1 calc R . .
H21D H 0.4217 0.4500 0.0283 0.037 Uiso 1 1 calc R . .
C22 C 0.2891(6) 0.4400(4) -0.0527(3) 0.0415(17) Uani 1 1 d . . .
H22A H 0.3329 0.4992 -0.0598 0.062 Uiso 1 1 calc R . .
H22B H 0.2156 0.4312 -0.0599 0.062 Uiso 1 1 calc R . .
H22C H 0.2817 0.3907 -0.0863 0.062 Uiso 1 1 calc R . .
C22A C 0.5853(6) 0.5548(5) 0.1842(4) 0.0460(18) Uani 1 1 d . . .
H22D H 0.5984 0.6016 0.1585 0.069 Uiso 1 1 calc R . .
H22E H 0.5066 0.5216 0.1750 0.069 Uiso 1 1 calc R . .
H22F H 0.6073 0.5118 0.1686 0.069 Uiso 1 1 calc R . .
C23 C 0.3896(5) 0.2769(4) -0.0020(3) 0.0316(14) Uani 1 1 d . . .
H23A H 0.4086 0.3238 -0.0279 0.038 Uiso 1 1 calc R . .
H23B H 0.3557 0.2163 -0.0353 0.038 Uiso 1 1 calc R . .
C23A C 0.7770(5) 0.4912(5) 0.2965(4) 0.0427(18) Uani 1 1 d . . .
H23C H 0.7834 0.5274 0.2619 0.051 Uiso 1 1 calc R . .
H23D H 0.7610 0.4295 0.2744 0.051 Uiso 1 1 calc R . .
C24 C 0.4948(5) 0.2937(5) 0.0567(3) 0.0383(16) Uani 1 1 d . . .
H24A H 0.5480 0.2957 0.0373 0.057 Uiso 1 1 calc R . .
H24B H 0.4775 0.2440 0.0795 0.057 Uiso 1 1 calc R . .
H24C H 0.5267 0.3522 0.0911 0.057 Uiso 1 1 calc R . .
C24A C 0.8858(5) 0.5368(5) 0.3601(5) 0.064(2) Uani 1 1 d . . .
H24D H 0.9450 0.5421 0.3457 0.096 Uiso 1 1 calc R . .
H24E H 0.8810 0.4998 0.3937 0.096 Uiso 1 1 calc R . .
H24F H 0.9020 0.5980 0.3822 0.096 Uiso 1 1 calc R . .
C25A C 0.7405(5) 0.2069(4) 0.3946(3) 0.0342(15) Uani 1 1 d . . .
H25A H 0.7494 0.2282 0.3534 0.041 Uiso 1 1 calc R . .
H25B H 0.7284 0.1436 0.3871 0.041 Uiso 1 1 calc R . .
C25 C 0.2374(5) -0.0618(4) 0.0152(3) 0.0331(15) Uani 1 1 d . . .
H25C H 0.2370 -0.0367 -0.0257 0.040 Uiso 1 1 calc R . .
H25D H 0.2035 -0.1290 -0.0016 0.040 Uiso 1 1 calc R . .
C26 C 0.3570(5) -0.0226(5) 0.0674(4) 0.0410(16) Uani 1 1 d . . .
H26A H 0.3975 -0.0392 0.0446 0.061 Uiso 1 1 calc R . .
H26B H 0.3583 -0.0479 0.1078 0.061 Uiso 1 1 calc R . .
H26C H 0.3921 0.0442 0.0832 0.061 Uiso 1 1 calc R . .
C26A C 0.8458(5) 0.2694(5) 0.4609(4) 0.0453(18) Uani 1 1 d . . .
H26D H 0.9100 0.2725 0.4538 0.068 Uiso 1 1 calc R . .
H26E H 0.8401 0.2446 0.5008 0.068 Uiso 1 1 calc R . .
H26F H 0.8546 0.3310 0.4702 0.068 Uiso 1 1 calc R . .
C27A C 0.5637(5) 0.0635(4) 0.4431(3) 0.0321(14) Uani 1 1 d . . .
H27A H 0.5569 0.0638 0.4886 0.038 Uiso 1 1 calc R . .
H27B H 0.6339 0.0645 0.4491 0.038 Uiso 1 1 calc R . .
C27 C 0.0707(5) -0.1904(4) 0.0781(4) 0.0363(16) Uani 1 1 d . . .
H27C H 0.0786 -0.2232 0.0403 0.044 Uiso 1 1 calc R . .
H27D H -0.0067 -0.2252 0.0732 0.044 Uiso 1 1 calc R . .
C28A C 0.4674(6) -0.0248(4) 0.3883(3) 0.0393(16) Uani 1 1 d . . .
H28A H 0.4661 -0.0777 0.4048 0.059 Uiso 1 1 calc R . .
H28B H 0.4768 -0.0279 0.3440 0.059 Uiso 1 1 calc R . .
H28C H 0.3977 -0.0253 0.3808 0.059 Uiso 1 1 calc R . .
C28 C 0.1474(6) -0.1854(5) 0.1479(4) 0.0464(18) Uani 1 1 d . . .
H28D H 0.1255 -0.2474 0.1534 0.070 Uiso 1 1 calc R . .
H28E H 0.1437 -0.1489 0.1853 0.070 Uiso 1 1 calc R . .
H28F H 0.2232 -0.1566 0.1507 0.070 Uiso 1 1 calc R . .
C29 C -0.2117(5) -0.1568(4) 0.1798(3) 0.0323(14) Uani 1 1 d . . .
H29A H -0.2048 -0.1994 0.1482 0.039 Uiso 1 1 calc R . .
H29B H -0.2914 -0.1806 0.1682 0.039 Uiso 1 1 calc R . .
C29A C 0.2716(5) 0.0783(4) 0.5406(4) 0.0366(15) Uani 1 1 d . . .
H29C H 0.2486 0.0846 0.5795 0.044 Uiso 1 1 calc R . .
H29D H 0.3393 0.0730 0.5593 0.044 Uiso 1 1 calc R . .
C30A C 0.1805(6) -0.0082(4) 0.4830(4) 0.0483(18) Uani 1 1 d . . .
H30A H 0.1715 -0.0618 0.5007 0.072 Uiso 1 1 calc R . .
H30B H 0.2003 -0.0120 0.4428 0.072 Uiso 1 1 calc R . .
H30C H 0.1110 -0.0064 0.4684 0.072 Uiso 1 1 calc R . .
C30 C -0.1553(6) -0.1560(5) 0.2554(4) 0.0492(19) Uani 1 1 d . . .
H30D H -0.1950 -0.2166 0.2619 0.074 Uiso 1 1 calc R . .
H30E H -0.1558 -0.1101 0.2874 0.074 Uiso 1 1 calc R . .
H30F H -0.0787 -0.1409 0.2653 0.074 Uiso 1 1 calc R . .
C31 C -0.2875(5) -0.0090(4) 0.1949(3) 0.0294(14) Uani 1 1 d . . .
H31A H -0.2987 -0.0514 0.2250 0.035 Uiso 1 1 calc R . .
H31B H -0.2684 0.0514 0.2221 0.035 Uiso 1 1 calc R . .
C31A C 0.2007(5) 0.2311(4) 0.5665(3) 0.0340(15) Uani 1 1 d . . .
H31C H 0.2309 0.2956 0.5916 0.041 Uiso 1 1 calc R . .
H31D H 0.2071 0.1964 0.6018 0.041 Uiso 1 1 calc R . .
C32 C -0.3936(5) -0.0451(4) 0.1304(3) 0.0371(16) Uani 1 1 d . . .
H32A H -0.4537 -0.0530 0.1446 0.056 Uiso 1 1 calc R . .
H32B H -0.4117 -0.1041 0.1027 0.056 Uiso 1 1 calc R . .
H32C H -0.3841 -0.0014 0.1019 0.056 Uiso 1 1 calc R . .
C32A C 0.0803(5) 0.1917(6) 0.5186(4) 0.060(2) Uani 1 1 d . . .
H32D H 0.0379 0.1899 0.5469 0.090 Uiso 1 1 calc R . .
H32E H 0.0518 0.1295 0.4910 0.090 Uiso 1 1 calc R . .
H32F H 0.0730 0.2302 0.4871 0.090 Uiso 1 1 calc R . .
C33 C -0.1222(5) 0.3415(4) 0.1930(3) 0.0306(14) Uani 1 1 d . . .
H33A H -0.0882 0.4080 0.2140 0.037 Uiso 1 1 calc R . .
H33B H -0.1271 0.3106 0.2307 0.037 Uiso 1 1 calc R . .
C33A C 0.2092(5) 0.5040(4) 0.4550(3) 0.0326(14) Uani 1 1 d . . .
H33C H 0.2166 0.5652 0.4542 0.039 Uiso 1 1 calc R . .
H33D H 0.2264 0.5002 0.5040 0.039 Uiso 1 1 calc R . .
C34A C 0.0890(5) 0.4303(5) 0.4090(4) 0.0442(18) Uani 1 1 d . . .
H34A H 0.0388 0.4437 0.4234 0.066 Uiso 1 1 calc R . .
H34B H 0.0784 0.3701 0.4144 0.066 Uiso 1 1 calc R . .
H34C H 0.0731 0.4302 0.3597 0.066 Uiso 1 1 calc R . .
C34 C -0.2377(5) 0.3068(5) 0.1380(4) 0.0408(17) Uani 1 1 d . . .
H34D H -0.2821 0.3183 0.1599 0.061 Uiso 1 1 calc R . .
H34E H -0.2720 0.2409 0.1172 0.061 Uiso 1 1 calc R . .
H34F H -0.2335 0.3388 0.1014 0.061 Uiso 1 1 calc R . .
C35 C 0.0586(5) 0.4843(4) 0.1571(3) 0.0302(14) Uani 1 1 d . . .
H35A H 0.1354 0.5207 0.1614 0.036 Uiso 1 1 calc R . .
H35B H 0.0569 0.5046 0.2024 0.036 Uiso 1 1 calc R . .
C35A C 0.2991(5) 0.6010(4) 0.3545(3) 0.0337(15) Uani 1 1 d . . .
H35C H 0.3110 0.6022 0.3106 0.040 Uiso 1 1 calc R . .
H35D H 0.2188 0.5751 0.3418 0.040 Uiso 1 1 calc R . .
C36 C -0.0163(5) 0.5054(5) 0.1003(4) 0.0406(16) Uani 1 1 d . . .
H36A H 0.0108 0.5715 0.1116 0.061 Uiso 1 1 calc R . .
H36B H -0.0918 0.4732 0.0978 0.061 Uiso 1 1 calc R . .
H36C H -0.0161 0.4851 0.0550 0.061 Uiso 1 1 calc R . .
C36A C 0.3592(6) 0.6984(4) 0.4004(4) 0.0435(17) Uani 1 1 d . . .
H36D H 0.3344 0.7357 0.3742 0.065 Uiso 1 1 calc R . .
H36E H 0.4390 0.7241 0.4144 0.065 Uiso 1 1 calc R . .
H36F H 0.3431 0.6985 0.4423 0.065 Uiso 1 1 calc R . .
C37 C 0.1926(4) 0.4629(4) 0.0799(3) 0.0237(12) Uani 1 1 d . . .
H37A H 0.2046 0.4637 0.0360 0.028 Uiso 1 1 calc R . .
H37B H 0.1318 0.4767 0.0741 0.028 Uiso 1 1 calc R . .
C37A C 0.4934(4) 0.6217(4) 0.3218(3) 0.0271(13) Uani 1 1 d . . .
H37C H 0.4714 0.6545 0.3502 0.032 Uiso 1 1 calc R . .
H37D H 0.5727 0.6623 0.3331 0.032 Uiso 1 1 calc R . .
C38 C 0.2947(4) 0.5376(4) 0.1379(3) 0.0257(13) Uani 1 1 d . . .
C38A C 0.4294(4) 0.6088(4) 0.2462(3) 0.0238(13) Uani 1 1 d . . .
C39A C 0.4435(4) 0.6711(4) 0.2069(3) 0.0247(13) Uani 1 1 d . . .
C39 C 0.3598(5) 0.6266(4) 0.1387(3) 0.0273(13) Uani 1 1 d . . .
C40 C 0.3423(5) 0.6656(4) 0.0765(3) 0.0308(14) Uani 1 1 d . . .
H40A H 0.3068 0.6157 0.0330 0.037 Uiso 1 1 calc R . .
H40B H 0.4153 0.7112 0.0791 0.037 Uiso 1 1 calc R . .
C40A C 0.5325(5) 0.7704(4) 0.2341(3) 0.0317(14) Uani 1 1 d . . .
H40C H 0.6019 0.7752 0.2668 0.038 Uiso 1 1 calc R . .
H40D H 0.5462 0.7929 0.1942 0.038 Uiso 1 1 calc R . .
C41A C 0.5034(6) 0.8308(4) 0.2712(4) 0.0450(18) Uani 1 1 d . . .
H41A H 0.5658 0.8935 0.2899 0.067 Uiso 1 1 calc R . .
H41B H 0.4873 0.8078 0.3098 0.067 Uiso 1 1 calc R . .
H41C H 0.4383 0.8304 0.2381 0.067 Uiso 1 1 calc R . .
C41 C 0.2718(7) 0.7109(5) 0.0719(4) 0.059(2) Uani 1 1 d . . .
H41D H 0.2624 0.7332 0.0299 0.089 Uiso 1 1 calc R . .
H41E H 0.3081 0.7624 0.1136 0.089 Uiso 1 1 calc R . .
H41F H 0.1992 0.6662 0.0691 0.089 Uiso 1 1 calc R . .
O1 O 0.1866(3) -0.0323(3) 0.3007(2) 0.0358(10) Uani 1 1 d . B .
O2 O -0.0931(4) 0.0457(3) 0.3626(3) 0.0526(13) Uani 1 1 d . . .
O3 O -0.0904(4) 0.1717(4) 0.3452(3) 0.0567(14) Uani 1 1 d . . .
O4 O 0.5347(4) 0.0509(3) 0.2415(2) 0.0422(11) Uani 1 1 d . . .
O5 O 0.5996(4) 0.1745(3) 0.2092(3) 0.0478(12) Uani 1 1 d . . .
N6 N -0.0560(5) 0.1174(4) 0.3458(3) 0.0454(15) Uani 1 1 d . . .
N7 N 0.5331(4) 0.1197(4) 0.2271(3) 0.0369(13) Uani 1 1 d . . .
N8 N 0.2088(7) 0.3276(6) 0.2657(4) 0.0230(19) Uani 0.55 1 d P A 1
O6 O 0.1727(6) 0.3783(5) 0.2769(4) 0.0295(17) Uani 0.55 1 d P A 1
O7 O 0.2761(8) 0.3467(6) 0.2377(5) 0.031(2) Uani 0.55 1 d P A 1
N9 N 0.3686(9) 0.3168(7) 0.2188(6) 0.029(2) Uiso 0.45 1 d P B 2
O8 O 0.4313(7) 0.3598(6) 0.1917(5) 0.033(2) Uiso 0.45 1 d P B 2
O9 O 0.3079(11) 0.3437(10) 0.2324(8) 0.035(4) Uiso 0.45 1 d P B 2
C42 C 0.2937(5) 0.0952(4) 0.2638(3) 0.0288(13) Uani 1 1 d . B .
C43 C 0.3683(5) 0.0733(4) 0.2530(3) 0.0319(14) Uani 1 1 d . . .
H43A H 0.3672 0.0177 0.2591 0.038 Uiso 1 1 calc R . .
C44 C 0.4455(5) 0.1359(4) 0.2330(3) 0.0325(14) Uani 1 1 d . . .
C45 C 0.4439(5) 0.2137(4) 0.2208(3) 0.0297(14) Uani 1 1 d . B .
H45A H 0.4956 0.2537 0.2049 0.036 Uiso 1 1 calc R . .
C46 C 0.3669(5) 0.2351(4) 0.2314(3) 0.0295(14) Uani 1 1 d . . .
C47 C 0.2924(5) 0.1765(4) 0.2557(3) 0.0273(13) Uani 1 1 d . B .
C48 C 0.2050(5) 0.1787(4) 0.2786(3) 0.0298(14) Uani 1 1 d . . .
C49 C 0.1691(4) 0.2416(4) 0.2859(3) 0.0287(14) Uani 1 1 d . A .
C50 C 0.0833(5) 0.2207(4) 0.3092(3) 0.0362(15) Uani 1 1 d . . .
H50A H 0.0570 0.2626 0.3134 0.043 Uiso 1 1 calc R B .
C51 C 0.0377(5) 0.1386(4) 0.3259(3) 0.0345(15) Uani 1 1 d . B .
C52 C 0.0744(5) 0.0762(4) 0.3220(3) 0.0330(15) Uani 1 1 d . . .
H52A H 0.0441 0.0210 0.3350 0.040 Uiso 1 1 calc R B .
C53 C 0.1576(5) 0.0983(4) 0.2981(3) 0.0289(14) Uani 1 1 d . B .
C54 C 0.2087(5) 0.0408(4) 0.2893(3) 0.0312(14) Uani 1 1 d . . .
C1S C 0.0533(7) 0.7498(5) 0.2808(4) 0.060(2) Uani 1 1 d . . .
H1SA H 0.0976 0.8101 0.2734 0.072 Uiso 1 1 calc R . .
Cl1 Cl -0.07095(18) 0.68836(16) 0.20807(12) 0.0709(6) Uani 1 1 d . . .
Cl2 Cl 0.0294(3) 0.77030(17) 0.35627(13) 0.0935(9) Uani 1 1 d . . .
Cl3 Cl 0.1256(3) 0.6910(2) 0.28932(16) 0.1067(10) Uani 1 1 d . . .

loop_
_atom_site_aniso_label
_atom_site_aniso_U_11
_atom_site_aniso_U_22
_atom_site_aniso_U_33
_atom_site_aniso_U_23
_atom_site_aniso_U_13
_atom_site_aniso_U_12
Zn1 0.0194(3) 0.0212(3) 0.0301(4) 0.0052(3) 0.0125(3) 0.0095(3)
Zn2 0.0171(3) 0.0199(3) 0.0304(4) 0.0030(3) 0.0131(3) 0.0075(3)
N1 0.018(2) 0.022(2) 0.023(3) 0.000(2) 0.009(2) 0.007(2)
N1A 0.019(2) 0.016(2) 0.025(3) 0.003(2) 0.010(2) 0.0055(19)
N2A 0.027(3) 0.023(2) 0.026(3) 0.008(2) 0.015(2) 0.013(2)
N2 0.018(2) 0.025(3) 0.030(3) 0.002(2) 0.009(2) 0.008(2)
N3A 0.022(2) 0.022(2) 0.027(3) 0.009(2) 0.014(2) 0.010(2)
N3 0.019(2) 0.021(2) 0.032(3) 0.005(2) 0.012(2) 0.009(2)
N4 0.025(2) 0.021(2) 0.026(3) 0.003(2) 0.014(2) 0.012(2)
N4A 0.021(2) 0.023(2) 0.023(3) 0.002(2) 0.009(2) 0.009(2)
N5 0.019(2) 0.019(2) 0.031(3) 0.008(2) 0.011(2) 0.008(2)
C1 0.018(3) 0.020(3) 0.029(3) 0.005(3) 0.010(3) 0.008(2)
C1A 0.020(3) 0.013(3) 0.031(3) 0.001(3) 0.008(3) 0.004(2)
C2 0.018(3) 0.028(3) 0.026(3) 0.003(3) 0.009(3) 0.007(2)
C2A 0.021(3) 0.018(3) 0.036(4) 0.008(3) 0.013(3) 0.004(2)
C3A 0.021(3) 0.022(3) 0.039(4) 0.004(3) 0.018(3) 0.007(2)
C3 0.018(3) 0.026(3) 0.023(3) -0.002(3) 0.011(3) 0.004(2)
C4 0.019(3) 0.024(3) 0.023(3) 0.002(3) 0.010(3) 0.008(2)
C4A 0.021(3) 0.019(3) 0.030(3) 0.004(3) 0.012(3) 0.005(2)
C5 0.016(3) 0.035(3) 0.024(3) 0.000(3) 0.008(3) 0.011(3)
C5A 0.021(3) 0.026(3) 0.029(3) 0.001(3) 0.011(3) 0.011(3)
C6A 0.019(3) 0.022(3) 0.025(3) -0.001(3) 0.007(3) 0.008(2)
C6 0.019(3) 0.022(3) 0.024(3) -0.001(3) 0.012(3) 0.007(2)
C7 0.021(3) 0.023(3) 0.029(3) -0.002(3) 0.008(3) 0.009(2)
C7A 0.031(3) 0.027(3) 0.030(3) 0.007(3) 0.015(3) 0.019(3)
C8A 0.031(3) 0.027(3) 0.027(3) 0.004(3) 0.011(3) 0.015(3)
C8 0.022(3) 0.026(3) 0.040(4) 0.004(3) 0.014(3) 0.011(3)
C9 0.026(3) 0.023(3) 0.030(3) 0.003(3) 0.012(3) 0.012(3)
C9A 0.028(3) 0.026(3) 0.026(3) 0.004(3) 0.012(3) 0.014(3)
C10A 0.032(3) 0.018(3) 0.032(3) 0.010(3) 0.014(3) 0.012(3)
C10 0.023(3) 0.023(3) 0.035(4) 0.002(3) 0.012(3) 0.007(3)
C11 0.016(3) 0.019(3) 0.029(3) 0.003(3) 0.008(3) 0.007(2)
C11A 0.025(3) 0.028(3) 0.029(3) 0.006(3) 0.013(3) 0.009(3)
C12 0.021(3) 0.027(3) 0.031(3) 0.004(3) 0.012(3) 0.009(3)
C12A 0.026(3) 0.027(3) 0.028(3) 0.004(3) 0.012(3) 0.010(3)
C13 0.018(3) 0.027(3) 0.029(3) 0.001(3) 0.015(3) 0.006(2)
C13A 0.024(3) 0.026(3) 0.032(4) 0.009(3) 0.017(3) 0.006(3)
C14 0.017(3) 0.027(3) 0.024(3) 0.001(3) 0.008(3) 0.007(2)
C14A 0.024(3) 0.026(3) 0.033(3) 0.003(3) 0.013(3) 0.011(3)
C15 0.018(3) 0.025(3) 0.031(3) 0.001(3) 0.011(3) 0.011(2)
C15A 0.020(3) 0.033(3) 0.029(3) 0.002(3) 0.012(3) 0.012(3)
C16 0.016(3) 0.025(3) 0.024(3) 0.001(3) 0.007(3) 0.011(2)
C16A 0.020(3) 0.024(3) 0.019(3) -0.004(3) 0.003(3) 0.009(2)
C17A 0.026(3) 0.027(3) 0.040(4) 0.003(3) 0.015(3) 0.014(3)
C17 0.024(3) 0.026(3) 0.024(3) 0.004(3) 0.012(3) 0.015(3)
C18 0.024(3) 0.026(3) 0.029(3) 0.004(3) 0.015(3) 0.012(3)
C18A 0.021(3) 0.028(3) 0.034(3) 0.003(3) 0.011(3) 0.012(3)
C19 0.021(3) 0.027(3) 0.025(3) 0.004(3) 0.009(3) 0.013(3)
C19A 0.020(3) 0.019(3) 0.032(3) 0.002(3) 0.008(3) 0.009(2)
C20 0.018(3) 0.015(3) 0.023(3) 0.000(2) 0.007(3) 0.005(2)
C20A 0.017(3) 0.014(3) 0.028(3) 0.000(2) 0.005(3) 0.006(2)
C21A 0.029(3) 0.034(4) 0.046(4) 0.013(3) 0.022(3) 0.015(3)
C21 0.026(3) 0.028(3) 0.043(4) 0.008(3) 0.025(3) 0.010(3)
C22 0.064(5) 0.037(4) 0.041(4) 0.015(3) 0.036(4) 0.027(4)
C22A 0.055(4) 0.056(5) 0.053(5) 0.027(4) 0.038(4) 0.035(4)
C23 0.026(3) 0.027(3) 0.040(4) 0.010(3) 0.020(3) 0.007(3)
C23A 0.046(4) 0.042(4) 0.078(5) 0.039(4) 0.052(4) 0.029(3)
C24 0.025(3) 0.047(4) 0.046(4) 0.008(3) 0.021(3) 0.016(3)
C24A 0.024(4) 0.051(5) 0.119(8) 0.025(5) 0.039(5) 0.013(3)
C25A 0.033(3) 0.035(3) 0.049(4) 0.012(3) 0.022(3) 0.024(3)
C25 0.028(3) 0.032(3) 0.044(4) 0.003(3) 0.017(3) 0.020(3)
C26 0.028(3) 0.046(4) 0.046(4) 0.004(3) 0.016(3) 0.016(3)
C26A 0.034(4) 0.062(5) 0.049(4) 0.008(4) 0.019(4) 0.030(4)
C27A 0.040(4) 0.033(3) 0.041(4) 0.018(3) 0.026(3) 0.024(3)
C27 0.027(3) 0.027(3) 0.059(5) 0.003(3) 0.021(3) 0.017(3)
C28A 0.057(4) 0.040(4) 0.039(4) 0.017(3) 0.027(4) 0.032(4)
C28 0.053(4) 0.033(4) 0.061(5) 0.012(4) 0.025(4) 0.026(4)
C29 0.030(3) 0.025(3) 0.043(4) 0.006(3) 0.021(3) 0.011(3)
C29A 0.030(3) 0.039(4) 0.046(4) 0.016(3) 0.021(3) 0.017(3)
C30A 0.044(4) 0.037(4) 0.054(5) 0.010(4) 0.025(4) 0.009(3)
C30 0.049(4) 0.033(4) 0.059(5) 0.019(4) 0.024(4) 0.012(3)
C31 0.029(3) 0.026(3) 0.046(4) 0.016(3) 0.026(3) 0.015(3)
C31A 0.031(3) 0.037(4) 0.041(4) 0.012(3) 0.021(3) 0.017(3)
C32 0.025(3) 0.038(4) 0.051(4) 0.014(3) 0.020(3) 0.014(3)
C32A 0.026(4) 0.071(5) 0.071(6) 0.003(5) 0.024(4) 0.013(4)
C33 0.033(3) 0.024(3) 0.047(4) 0.007(3) 0.029(3) 0.015(3)
C33A 0.036(3) 0.036(4) 0.039(4) 0.010(3) 0.023(3) 0.023(3)
C34A 0.035(4) 0.049(4) 0.060(5) 0.010(4) 0.027(4) 0.025(3)
C34 0.036(4) 0.046(4) 0.054(4) 0.015(4) 0.030(4) 0.022(3)
C35 0.030(3) 0.033(3) 0.038(4) 0.005(3) 0.022(3) 0.019(3)
C35A 0.029(3) 0.037(4) 0.038(4) 0.006(3) 0.013(3) 0.019(3)
C36 0.042(4) 0.040(4) 0.057(5) 0.019(4) 0.031(4) 0.026(3)
C36A 0.042(4) 0.029(4) 0.057(5) 0.001(3) 0.017(4) 0.019(3)
C37 0.018(3) 0.022(3) 0.031(3) 0.007(3) 0.013(3) 0.008(2)
C37A 0.017(3) 0.024(3) 0.036(4) 0.006(3) 0.008(3) 0.009(2)
C38 0.021(3) 0.024(3) 0.038(4) 0.012(3) 0.015(3) 0.013(3)
C38A 0.022(3) 0.015(3) 0.032(3) 0.000(3) 0.013(3) 0.007(2)
C39A 0.024(3) 0.019(3) 0.036(4) 0.005(3) 0.019(3) 0.010(2)
C39 0.032(3) 0.021(3) 0.036(4) 0.007(3) 0.021(3) 0.013(3)
C40 0.037(3) 0.021(3) 0.035(4) 0.007(3) 0.020(3) 0.010(3)
C40A 0.026(3) 0.022(3) 0.041(4) 0.007(3) 0.013(3) 0.007(3)
C41A 0.046(4) 0.021(3) 0.060(5) -0.001(3) 0.025(4) 0.009(3)
C41 0.099(7) 0.067(5) 0.046(5) 0.025(4) 0.034(5) 0.065(5)
O1 0.035(2) 0.025(2) 0.044(3) 0.010(2) 0.016(2) 0.012(2)
O2 0.045(3) 0.047(3) 0.062(3) 0.006(3) 0.035(3) 0.012(2)
O3 0.049(3) 0.057(3) 0.073(4) 0.007(3) 0.035(3) 0.028(3)
O4 0.047(3) 0.039(3) 0.050(3) 0.007(2) 0.024(3) 0.027(2)
O5 0.046(3) 0.053(3) 0.060(3) 0.023(3) 0.035(3) 0.026(3)
N6 0.037(3) 0.043(4) 0.050(4) 0.001(3) 0.024(3) 0.012(3)
N7 0.030(3) 0.042(3) 0.033(3) -0.003(3) 0.008(3) 0.019(3)
N8 0.016(4) 0.024(5) 0.021(5) 0.000(4) 0.003(4) 0.007(4)
O6 0.023(4) 0.025(4) 0.031(4) -0.004(3) 0.003(3) 0.012(3)
O7 0.028(5) 0.021(5) 0.034(5) -0.001(4) 0.009(5) 0.008(4)
C42 0.026(3) 0.021(3) 0.035(4) 0.004(3) 0.010(3) 0.010(3)
C43 0.035(3) 0.026(3) 0.034(4) 0.003(3) 0.014(3) 0.015(3)
C44 0.032(3) 0.036(4) 0.030(4) 0.005(3) 0.013(3) 0.018(3)
C45 0.029(3) 0.031(3) 0.025(3) 0.005(3) 0.011(3) 0.012(3)
C46 0.029(3) 0.030(3) 0.024(3) 0.004(3) 0.006(3) 0.015(3)
C47 0.025(3) 0.026(3) 0.023(3) 0.004(3) 0.003(3) 0.012(3)
C48 0.017(3) 0.026(3) 0.026(3) -0.001(3) 0.000(3) 0.002(2)
C49 0.019(3) 0.027(3) 0.033(3) 0.003(3) 0.004(3) 0.010(3)
C50 0.025(3) 0.036(4) 0.037(4) -0.002(3) 0.007(3) 0.013(3)
C51 0.025(3) 0.041(4) 0.032(4) 0.001(3) 0.014(3) 0.012(3)
C52 0.029(3) 0.030(3) 0.031(4) -0.001(3) 0.016(3) 0.005(3)
C53 0.025(3) 0.023(3) 0.026(3) -0.004(3) 0.004(3) 0.007(3)
C54 0.028(3) 0.027(3) 0.030(4) 0.003(3) 0.011(3) 0.008(3)
C1S 0.079(6) 0.048(5) 0.057(5) 0.016(4) 0.024(5) 0.037(5)
Cl1 0.0620(13) 0.0711(14) 0.0673(15) 0.0058(12) 0.0282(12) 0.0236(12)
Cl2 0.149(3) 0.0699(16) 0.0617(15) 0.0227(13) 0.0432(17) 0.0521(18)
Cl3 0.102(2) 0.109(2) 0.117(2) 0.0291(19) 0.0176(19) 0.077(2)

loop_
_atom_type_symbol
_atom_type_description
_atom_type_scat_dispersion_real
_atom_type_scat_dispersion_imag
_atom_type_scat_source
C C 0.0033 0.0016 'International Tables Vol C Tables 4.2.6.8 and 6.1.1.4'
H H 0.0000 0.0000 'International Tables Vol C Tables 4.2.6.8 and 6.1.1.4'
N N 0.0061 0.0033 'International Tables Vol C Tables 4.2.6.8 and 6.1.1.4'
O O 0.0106 0.0060 'International Tables Vol C Tables 4.2.6.8 and 6.1.1.4'
Zn Zn 0.2839 1.4301 'International Tables Vol C Tables 4.2.6.8 and 6.1.1.4'
Cl Cl 0.1484 0.1585 'International Tables Vol C Tables 4.2.6.8 and 6.1.1.4'

loop_
_geom_angle_atom_site_label_1
_geom_angle_atom_site_label_2
_geom_angle_atom_site_label_3
_geom_angle
N4A Zn1 N1A 87.93(17)
N4A Zn1 N3A 91.83(18)
N1A Zn1 N3A 176.39(18)
N4A Zn1 N2A 176.63(18)
N1A Zn1 N2A 91.69(17)
N3A Zn1 N2A 88.34(17)
N4 Zn2 N2 175.09(19)
N4 Zn2 N1 88.54(17)
N2 Zn2 N1 91.54(18)
N4 Zn2 N3 91.54(17)
N2 Zn2 N3 87.93(17)
N1 Zn2 N3 174.65(18)
C4 N1 C1 106.2(4)
C4 N1 Zn2 124.4(4)
C1 N1 Zn2 129.2(3)
C4A N1A C1A 106.3(4)
C4A N1A Zn1 123.6(4)
C1A N1A Zn1 130.1(4)
C6A N2A C9A 106.0(4)
C6A N2A Zn1 125.8(4)
C9A N2A Zn1 128.0(4)
C9 N2 C6 105.7(5)
C9 N2 Zn2 128.7(4)
C6 N2 Zn2 125.4(4)
C14A N3A C11A 105.3(4)
C14A N3A Zn1 125.4(4)
C11A N3A Zn1 128.8(4)
C11 N3 C14 106.4(4)
C11 N3 Zn2 128.0(3)
C14 N3 Zn2 125.4(4)
C16 N4 C19 108.1(4)
C16 N4 Zn2 123.5(4)
C19 N4 Zn2 128.4(4)
C19A N4A C16A 106.5(4)
C19A N4A Zn1 129.6(4)
C16A N4A Zn1 123.8(4)
C38A N5 C38 109.6(5)
C38A N5 H5A 125.2
C38 N5 H5A 125.2
N1 C1 C20 122.9(5)
N1 C1 C2 109.0(5)
C20 C1 C2 128.0(5)
N1A C1A C20A 123.3(5)
N1A C1A C2A 108.8(5)
C20A C1A C2A 127.9(5)
C3 C2 C1 107.0(5)
C3 C2 C21 120.6(5)
C1 C2 C21 132.4(5)
C3A C2A C1A 106.9(5)
C3A C2A C21A 120.4(5)
C1A C2A C21A 132.5(5)
C2A C3A C4A 107.2(5)
C2A C3A C23A 129.4(5)
C4A C3A C23A 123.4(5)
C2 C3 C4 107.0(5)
C2 C3 C23 129.4(5)
C4 C3 C23 123.5(5)
N1 C4 C5 125.8(5)
N1 C4 C3 110.7(5)
C5 C4 C3 123.5(5)
N1A C4A C5A 126.0(5)
N1A C4A C3A 110.7(5)
C5A C4A C3A 123.3(5)
C6 C5 C4 127.7(5)
C6 C5 H5B 116.1
C4 C5 H5B 116.1
C6A C5A C4A 128.2(5)
C6A C5A H5AA 115.9
C4A C5A H5AA 115.9
N2A C6A C5A 123.4(5)
N2A C6A C7A 111.2(5)
C5A C6A C7A 125.4(5)
N2 C6 C5 124.6(5)
N2 C6 C7 110.6(5)
C5 C6 C7 124.8(5)
C8 C7 C6 106.9(5)
C8 C7 C25 127.9(5)
C6 C7 C25 125.2(5)
C8A C7A C6A 106.0(5)
C8A C7A C25A 128.3(5)
C6A C7A C25A 125.5(5)
C7A C8A C9A 107.4(5)
C7A C8A C27A 127.5(5)
C9A C8A C27A 125.1(5)
C7 C8 C9 105.5(5)
C7 C8 C27 128.7(5)
C9 C8 C27 125.8(5)
N2 C9 C10 123.5(5)
N2 C9 C8 111.4(5)
C10 C9 C8 125.0(5)
N2A C9A C10A 123.7(5)
N2A C9A C8A 109.4(5)
C10A C9A C8A 126.7(5)
C11A C10A C9A 127.1(5)
C11A C10A H10A 116.4
C9A C10A H10A 116.4
C11 C10 C9 127.2(5)
C11 C10 H10B 116.4
C9 C10 H10B 116.4
C10 C11 N3 124.4(5)
C10 C11 C12 125.8(5)
N3 C11 C12 109.8(5)
N3A C11A C10A 123.5(5)
N3A C11A C12A 111.3(5)
C10A C11A C12A 125.1(5)
C13 C12 C11 106.6(5)
C13 C12 C29 127.9(5)
C11 C12 C29 125.4(5)
C13A C12A C11A 106.1(5)
C13A C12A C29A 128.1(5)
C11A C12A C29A 125.7(5)
C12 C13 C14 107.5(5)
C12 C13 C31 126.1(5)
C14 C13 C31 126.3(5)
C12A C13A C14A 106.6(5)
C12A C13A C31A 128.5(5)
C14A C13A C31A 124.9(5)
C15 C14 N3 124.0(5)
C15 C14 C13 126.4(5)
N3 C14 C13 109.6(5)
N3A C14A C15A 123.7(5)
N3A C14A C13A 110.6(5)
C15A C14A C13A 125.7(5)
C14 C15 C16 128.4(5)
C14 C15 H15A 115.8
C16 C15 H15A 115.8
C14A C15A C16A 127.5(5)
C14A C15A H15B 116.2
C16A C15A H15B 116.2
C15 C16 N4 126.6(5)
C15 C16 C17 124.2(5)
N4 C16 C17 109.2(5)
N4A C16A C15A 126.0(5)
N4A C16A C17A 110.3(5)
C15A C16A C17A 123.6(5)
C18A C17A C16A 107.1(5)
C18A C17A C33A 127.5(5)
C16A C17A C33A 125.2(5)
C18 C17 C16 108.3(5)
C18 C17 C33 127.9(5)
C16 C17 C33 123.8(5)
C17 C18 C19 106.6(5)
C17 C18 C35 121.9(5)
C19 C18 C35 131.5(5)
C17A C18A C19A 106.4(5)
C17A C18A C35A 121.2(5)
C19A C18A C35A 131.9(5)
N4 C19 C20 124.5(5)
N4 C19 C18 107.8(4)
C20 C19 C18 127.7(5)
N4A C19A C20A 124.2(5)
N4A C19A C18A 109.4(5)
C20A C19A C18A 126.4(5)
C19 C20 C1 126.2(5)
C19 C20 C37 116.7(5)
C1 C20 C37 117.0(5)
C1A C20A C19A 124.6(5)
C1A C20A C37A 118.7(5)
C19A C20A C37A 116.4(5)
C2A C21A C22A 112.1(5)
C2A C21A H21A 109.2
C22A C21A H21A 109.2
C2A C21A H21B 109.2
C22A C21A H21B 109.2
H21A C21A H21B 107.9
C22 C21 C2 113.7(5)
C22 C21 H21C 108.8
C2 C21 H21C 108.8
C22 C21 H21D 108.8
C2 C21 H21D 108.8
H21C C21 H21D 107.7
C21 C22 H22A 109.5
C21 C22 H22B 109.5
H22A C22 H22B 109.5
C21 C22 H22C 109.5
H22A C22 H22C 109.5
H22B C22 H22C 109.5
C21A C22A H22D 109.5
C21A C22A H22E 109.5
H22D C22A H22E 109.5
C21A C22A H22F 109.5
H22D C22A H22F 109.5
H22E C22A H22F 109.5
C3 C23 C24 113.0(5)
C3 C23 H23A 109.0
C24 C23 H23A 109.0
C3 C23 H23B 109.0
C24 C23 H23B 109.0
H23A C23 H23B 107.8
C3A C23A C24A 112.2(6)
C3A C23A H23C 109.2
C24A C23A H23C 109.2
C3A C23A H23D 109.2
C24A C23A H23D 109.2
H23C C23A H23D 107.9
C23 C24 H24A 109.5
C23 C24 H24B 109.5
H24A C24 H24B 109.5
C23 C24 H24C 109.5
H24A C24 H24C 109.5
H24B C24 H24C 109.5
C23A C24A H24D 109.5
C23A C24A H24E 109.5
H24D C24A H24E 109.5
C23A C24A H24F 109.5
H24D C24A H24F 109.5
H24E C24A H24F 109.5
C7A C25A C26A 110.6(5)
C7A C25A H25A 109.5
C26A C25A H25A 109.5
C7A C25A H25B 109.5
C26A C25A H25B 109.5
H25A C25A H25B 108.1
C7 C25 C26 113.4(5)
C7 C25 H25C 108.9
C26 C25 H25C 108.9
C7 C25 H25D 108.9
C26 C25 H25D 108.9
H25C C25 H25D 107.7
C25 C26 H26A 109.5
C25 C26 H26B 109.5
H26A C26 H26B 109.5
C25 C26 H26C 109.5
H26A C26 H26C 109.5
H26B C26 H26C 109.5
C25A C26A H26D 109.5
C25A C26A H26E 109.5
H26D C26A H26E 109.5
C25A C26A H26F 109.5
H26D C26A H26F 109.5
H26E C26A H26F 109.5
C8A C27A C28A 113.1(5)
C8A C27A H27A 109.0
C28A C27A H27A 109.0
C8A C27A H27B 109.0
C28A C27A H27B 109.0
H27A C27A H27B 107.8
C8 C27 C28 110.5(5)
C8 C27 H27C 109.6
C28 C27 H27C 109.6
C8 C27 H27D 109.6
C28 C27 H27D 109.6
H27C C27 H27D 108.1
C27A C28A H28A 109.5
C27A C28A H28B 109.5
H28A C28A H28B 109.5
C27A C28A H28C 109.5
H28A C28A H28C 109.5
H28B C28A H28C 109.5
C27 C28 H28D 109.5
C27 C28 H28E 109.5
H28D C28 H28E 109.5
C27 C28 H28F 109.5
H28D C28 H28F 109.5
H28E C28 H28F 109.5
C12 C29 C30 113.6(5)
C12 C29 H29A 108.8
C30 C29 H29A 108.8
C12 C29 H29B 108.8
C30 C29 H29B 108.8
H29A C29 H29B 107.7
C12A C29A C30A 112.0(6)
C12A C29A H29C 109.2
C30A C29A H29C 109.2
C12A C29A H29D 109.2
C30A C29A H29D 109.2
H29C C29A H29D 107.9
C29A C30A H30A 109.5
C29A C30A H30B 109.5
H30A C30A H30B 109.5
C29A C30A H30C 109.5
H30A C30A H30C 109.5
H30B C30A H30C 109.5
C29 C30 H30D 109.5
C29 C30 H30E 109.5
H30D C30 H30E 109.5
C29 C30 H30F 109.5
H30D C30 H30F 109.5
H30E C30 H30F 109.5
C32 C31 C13 111.6(5)
C32 C31 H31A 109.3
C13 C31 H31A 109.3
C32 C31 H31B 109.3
C13 C31 H31B 109.3
H31A C31 H31B 108.0
C13A C31A C32A 111.3(5)
C13A C31A H31C 109.4
C32A C31A H31C 109.4
C13A C31A H31D 109.4
C32A C31A H31D 109.4
H31C C31A H31D 108.0
C31 C32 H32A 109.5
C31 C32 H32B 109.5
H32A C32 H32B 109.5
C31 C32 H32C 109.5
H32A C32 H32C 109.5
H32B C32 H32C 109.5
C31A C32A H32D 109.5
C31A C32A H32E 109.5
H32D C32A H32E 109.5
C31A C32A H32F 109.5
H32D C32A H32F 109.5
H32E C32A H32F 109.5
C17 C33 C34 112.5(5)
C17 C33 H33A 109.1
C34 C33 H33A 109.1
C17 C33 H33B 109.1
C34 C33 H33B 109.1
H33A C33 H33B 107.8
C17A C33A C34A 113.4(5)
C17A C33A H33C 108.9
C34A C33A H33C 108.9
C17A C33A H33D 108.9
C34A C33A H33D 108.9
H33C C33A H33D 107.7
C33A C34A H34A 109.5
C33A C34A H34B 109.5
H34A C34A H34B 109.5
C33A C34A H34C 109.5
H34A C34A H34C 109.5
H34B C34A H34C 109.5
C33 C34 H34D 109.5
C33 C34 H34E 109.5
H34D C34 H34E 109.5
C33 C34 H34F 109.5
H34D C34 H34F 109.5
H34E C34 H34F 109.5
C18 C35 C36 115.2(5)
C18 C35 H35A 108.5
C36 C35 H35A 108.5
C18 C35 H35B 108.5
C36 C35 H35B 108.5
H35A C35 H35B 107.5
C36A C35A C18A 113.5(5)
C36A C35A H35C 108.9
C18A C35A H35C 108.9
C36A C35A H35D 108.9
C18A C35A H35D 108.9
H35C C35A H35D 107.7
C35 C36 H36A 109.5
C35 C36 H36B 109.5
H36A C36 H36B 109.5
C35 C36 H36C 109.5
H36A C36 H36C 109.5
H36B C36 H36C 109.5
C35A C36A H36D 109.5
C35A C36A H36E 109.5
H36D C36A H36E 109.5
C35A C36A H36F 109.5
H36D C36A H36F 109.5
H36E C36A H36F 109.5
C38 C37 C20 116.5(5)
C38 C37 H37A 108.2
C20 C37 H37A 108.2
C38 C37 H37B 108.2
C20 C37 H37B 108.2
H37A C37 H37B 107.3
C38A C37A C20A 117.5(5)
C38A C37A H37C 107.9
C20A C37A H37C 107.9
C38A C37A H37D 107.9
C20A C37A H37D 107.9
H37C C37A H37D 107.2
N5 C38 C39 107.9(5)
N5 C38 C37 123.0(5)
C39 C38 C37 129.1(5)
N5 C38A C39A 107.1(5)
N5 C38A C37A 123.0(5)
C39A C38A C37A 129.8(5)
C38A C39A C39 108.4(5)
C38A C39A C40A 125.0(5)
C39 C39A C40A 126.6(5)
C38 C39 C39A 106.9(5)
C38 C39 C40 124.9(5)
C39A C39 C40 128.1(5)
C39 C40 C41 113.8(5)
C39 C40 H40A 108.8
C41 C40 H40A 108.8
C39 C40 H40B 108.8
C41 C40 H40B 108.8
H40A C40 H40B 107.7
C41A C40A C39A 113.2(5)
C41A C40A H40C 108.9
C39A C40A H40C 108.9
C41A C40A H40D 108.9
C39A C40A H40D 108.9
H40C C40A H40D 107.8
C40A C41A H41A 109.5
C40A C41A H41B 109.5
H41A C41A H41B 109.5
C40A C41A H41C 109.5
H41A C41A H41C 109.5
H41B C41A H41C 109.5
C40 C41 H41D 109.5
C40 C41 H41E 109.5
H41D C41 H41E 109.5
C40 C41 H41F 109.5
H41D C41 H41F 109.5
H41E C41 H41F 109.5
O3 N6 O2 124.9(6)
O3 N6 C51 118.5(6)
O2 N6 C51 116.6(6)
O5 N7 O4 124.2(5)
O5 N7 C44 118.5(5)
O4 N7 C44 117.3(5)
O6 N8 O7 122.1(9)
O6 N8 C49 117.5(8)
O7 N8 C49 120.4(8)
O8 N9 O9 121.0(12)
O8 N9 C46 116.7(9)
O9 N9 C46 122.3(11)
C43 C42 C47 123.4(6)
C43 C42 C54 125.9(5)
C47 C42 C54 110.6(5)
C42 C43 C44 117.1(6)
C42 C43 H43A 121.5
C44 C43 H43A 121.5
C45 C44 C43 121.7(6)
C45 C44 N7 119.1(6)
C43 C44 N7 119.1(5)
C44 C45 C46 120.7(6)
C44 C45 H45A 119.7
C46 C45 H45A 119.7
C47 C46 C45 119.1(5)
C47 C46 N9 121.9(6)
C45 C46 N9 119.0(7)
C46 C47 C42 117.8(5)
C46 C47 C48 135.0(5)
C42 C47 C48 107.2(5)
C49 C48 C53 118.0(5)
C49 C48 C47 134.7(5)
C53 C48 C47 107.3(5)
C48 C49 C50 119.5(6)
C48 C49 N8 124.1(6)
C50 C49 N8 116.2(6)
C51 C50 C49 119.6(6)
C51 C50 H50A 120.2
C49 C50 H50A 120.2
C52 C51 C50 122.5(6)
C52 C51 N6 119.9(6)
C50 C51 N6 117.5(6)
C51 C52 C53 116.5(6)
C51 C52 H52A 121.8
C53 C52 H52A 121.8
C52 C53 C48 123.9(6)
C52 C53 C54 125.5(6)
C48 C53 C54 110.7(5)
O1 C54 C42 128.0(6)
O1 C54 C53 127.7(6)
C42 C54 C53 104.3(5)
Cl3 C1S Cl1 109.3(4)
Cl3 C1S Cl2 111.8(4)
Cl1 C1S Cl2 110.2(5)
Cl3 C1S H1SA 108.5
Cl1 C1S H1SA 108.5
Cl2 C1S H1SA 108.5

loop_
_geom_bond_atom_site_label_1
_geom_bond_atom_site_label_2
_geom_bond_distance
Zn1 N4A 2.022(4)
Zn1 N1A 2.032(4)
Zn1 N3A 2.035(4)
Zn1 N2A 2.047(4)
Zn2 N4 2.041(4)
Zn2 N2 2.042(5)
Zn2 N1 2.042(4)
Zn2 N3 2.053(4)
N1 C4 1.369(7)
N1 C1 1.386(7)
N1A C4A 1.378(7)
N1A C1A 1.382(7)
N2A C6A 1.369(7)
N2A C9A 1.381(7)
N2 C9 1.359(7)
N2 C6 1.374(7)
N3A C14A 1.370(7)
N3A C11A 1.375(7)
N3 C11 1.368(7)
N3 C14 1.384(7)
N4 C16 1.381(7)
N4 C19 1.382(7)
N4A C19A 1.369(7)
N4A C16A 1.370(7)
N5 C38A 1.371(7)
N5 C38 1.376(7)
N5 H5A 0.8800
C1 C20 1.421(7)
C1 C2 1.465(7)
C1A C20A 1.419(7)
C1A C2A 1.475(7)
C2 C3 1.352(8)
C2 C21 1.509(8)
C2A C3A 1.352(8)
C2A C21A 1.505(8)
C3A C4A 1.438(8)
C3A C23A 1.512(7)
C3 C4 1.443(7)
C3 C23 1.503(7)
C4 C5 1.397(7)
C4A C5A 1.400(7)
C5 C6 1.380(8)
C5 H5B 0.9500
C5A C6A 1.387(8)
C5A H5AA 0.9500
C6A C7A 1.434(7)
C6 C7 1.441(7)
C7 C8 1.372(8)
C7 C25 1.498(7)
C7A C8A 1.370(8)
C7A C25A 1.505(8)
C8A C9A 1.444(7)
C8A C27A 1.490(8)
C8 C9 1.451(8)
C8 C27 1.496(8)
C9 C10 1.403(8)
C9A C10A 1.394(8)
C10A C11A 1.385(8)
C10A H10A 0.9500
C10 C11 1.366(7)
C10 H10B 0.9500
C11 C12 1.461(7)
C11A C12A 1.439(8)
C12 C13 1.350(8)
C12 C29 1.492(8)
C12A C13A 1.367(8)
C12A C29A 1.492(8)
C13 C14 1.443(7)
C13 C31 1.515(7)
C13A C14A 1.449(8)
C13A C31A 1.509(8)
C14 C15 1.367(7)
C14A C15A 1.382(8)
C15 C16 1.378(7)
C15 H15A 0.9500
C15A C16A 1.398(8)
C15A H15B 0.9500
C16 C17 1.444(7)
C16A C17A 1.440(8)
C17A C18A 1.356(8)
C17A C33A 1.506(8)
C17 C18 1.354(7)
C17 C33 1.514(7)
C18 C19 1.494(7)
C18 C35 1.499(8)
C18A C19A 1.465(7)
C18A C35A 1.524(8)
C19 C20 1.403(7)
C19A C20A 1.434(8)
C20 C37 1.515(7)
C20A C37A 1.515(7)
C21A C22A 1.517(9)
C21A H21A 0.9900
C21A H21B 0.9900
C21 C22 1.509(9)
C21 H21C 0.9900
C21 H21D 0.9900
C22 H22A 0.9800
C22 H22B 0.9800
C22 H22C 0.9800
C22A H22D 0.9800
C22A H22E 0.9800
C22A H22F 0.9800
C23 C24 1.518(8)
C23 H23A 0.9900
C23 H23B 0.9900
C23A C24A 1.513(10)
C23A H23C 0.9900
C23A H23D 0.9900
C24 H24A 0.9800
C24 H24B 0.9800
C24 H24C 0.9800
C24A H24D 0.9800
C24A H24E 0.9800
C24A H24F 0.9800
C25A C26A 1.535(9)
C25A H25A 0.9900
C25A H25B 0.9900
C25 C26 1.528(8)
C25 H25C 0.9900
C25 H25D 0.9900
C26 H26A 0.9800
C26 H26B 0.9800
C26 H26C 0.9800
C26A H26D 0.9800
C26A H26E 0.9800
C26A H26F 0.9800
C27A C28A 1.530(9)
C27A H27A 0.9900
C27A H27B 0.9900
C27 C28 1.497(9)
C27 H27C 0.9900
C27 H27D 0.9900
C28A H28A 0.9800
C28A H28B 0.9800
C28A H28C 0.9800
C28 H28D 0.9800
C28 H28E 0.9800
C28 H28F 0.9800
C29 C30 1.526(9)
C29 H29A 0.9900
C29 H29B 0.9900
C29A C30A 1.520(9)
C29A H29C 0.9900
C29A H29D 0.9900
C30A H30A 0.9800
C30A H30B 0.9800
C30A H30C 0.9800
C30 H30D 0.9800
C30 H30E 0.9800
C30 H30F 0.9800
C31 C32 1.513(9)
C31 H31A 0.9900
C31 H31B 0.9900
C31A C32A 1.511(9)
C31A H31C 0.9900
C31A H31D 0.9900
C32 H32A 0.9800
C32 H32B 0.9800
C32 H32C 0.9800
C32A H32D 0.9800
C32A H32E 0.9800
C32A H32F 0.9800
C33 C34 1.514(9)
C33 H33A 0.9900
C33 H33B 0.9900
C33A C34A 1.538(9)
C33A H33C 0.9900
C33A H33D 0.9900
C34A H34A 0.9800
C34A H34B 0.9800
C34A H34C 0.9800
C34 H34D 0.9800
C34 H34E 0.9800
C34 H34F 0.9800
C35 C36 1.523(8)
C35 H35A 0.9900
C35 H35B 0.9900
C35A C36A 1.516(8)
C35A H35C 0.9900
C35A H35D 0.9900
C36 H36A 0.9800
C36 H36B 0.9800
C36 H36C 0.9800
C36A H36D 0.9800
C36A H36E 0.9800
C36A H36F 0.9800
C37 C38 1.486(8)
C37 H37A 0.9900
C37 H37B 0.9900
C37A C38A 1.495(8)
C37A H37C 0.9900
C37A H37D 0.9900
C38 C39 1.379(7)
C38A C39A 1.378(8)
C39A C39 1.408(8)
C39A C40A 1.509(7)
C39 C40 1.510(8)
C40 C41 1.515(8)
C40 H40A 0.9900
C40 H40B 0.9900
C40A C41A 1.505(8)
C40A H40C 0.9900
C40A H40D 0.9900
C41A H41A 0.9800
C41A H41B 0.9800
C41A H41C 0.9800
C41 H41D 0.9800
C41 H41E 0.9800
C41 H41F 0.9800
O1 C54 1.198(7)
O2 N6 1.229(7)
O3 N6 1.219(7)
O4 N7 1.232(6)
O5 N7 1.211(7)
N6 C51 1.472(8)
N7 C44 1.464(7)
N8 O6 1.226(10)
N8 O7 1.246(13)
N8 C49 1.468(10)
N9 O8 1.237(13)
N9 O9 1.253(15)
N9 C46 1.416(12)
C42 C43 1.370(8)
C42 C47 1.402(8)
C42 C54 1.487(8)
C43 C44 1.385(8)
C43 H43A 0.9500
C44 C45 1.368(8)
C45 C46 1.398(8)
C45 H45A 0.9500
C46 C47 1.394(8)
C47 C48 1.521(8)
C48 C49 1.389(8)
C48 C53 1.398(8)
C49 C50 1.410(8)
C50 C51 1.384(9)
C50 H50A 0.9500
C51 C52 1.379(8)
C52 C53 1.383(8)
C52 H52A 0.9500
C53 C54 1.490(8)
C1S Cl3 1.720(8)
C1S Cl1 1.731(9)
C1S Cl2 1.761(8)
C1S H1SA 1.0000
